data_7042255
loop_
_publ_author_name
'Ghosh, Debashis'
'Fukushima, Takashi'
'Kobayashi, Katsuaki'
'Sen, Susan'
'Kitagawa, Susumu'
'Kato, Tatsuhisa'
'Tanaka, Koji'

_publ_section_title
;
 Base assisted C-C coupling between carbonyl and polypyridyl ligands in a
 Ru-NADH-type carbonyl complex.
;
_journal_issue 13
_journal_name_full 'Dalton transactions (Cambridge, England : 2003)'
_journal_page_first 4373
_journal_page_last 4381
_journal_paper_doi 10.1039/c7dt00312a
_journal_volume 46
_journal_year 2017
_chemical_formula_sum 'C33 H24 B F10 N6 O P Ru'
_chemical_formula_weight 853.43
_chemical_properties_physical ', Air-sensitive'
_space_group_crystal_system monoclinic
_space_group_IT_number 14
_space_group_name_Hall '-P 2ybc'
_space_group_name_H-M_alt 'P 1 21/c 1'
_symmetry_space_group_name_Hall '-P 2ybc'
_symmetry_space_group_name_H-M 'P 1 21/c 1'
_atom_sites_solution_hydrogens geom
_audit_creation_method SHELXL-2016/4
_audit_update_record
;
2016-11-16 deposited with the CCDC.
2017-02-24 downloaded from the CCDC.
;
_cell_angle_alpha 90
_cell_angle_beta 100.740(2)
_cell_angle_gamma 90
_cell_formula_units_Z 4
_cell_length_a 16.9299(4)
_cell_length_b 16.5148(3)
_cell_length_c 11.3820(3)
_cell_measurement_reflns_used 16206
_cell_measurement_temperature 93
_cell_measurement_theta_max 28.2380
_cell_measurement_theta_min 2.4470
_cell_volume 3126.59(13)
_computing_cell_refinement 'CrysAlisPro 1.171.38.43 (Rigaku OD, 2015)'
_computing_data_collection 'CrysAlisPro 1.171.38.43 (Rigaku OD, 2015)'
_computing_data_reduction 'CrysAlisPro 1.171.38.43 (Rigaku OD, 2015)'
_computing_structure_refinement 'SHELXL-2016/4 (Sheldrick, 2016)'
_computing_structure_solution 'SHELXT 2014/5 (Sheldrick, 2014)'
_diffrn_ambient_temperature 93
_diffrn_measured_fraction_theta_full 0.998
_diffrn_measured_fraction_theta_max 0.995
_diffrn_measurement_device_type 'Rigaku XtaLAB P200'
_diffrn_measurement_method \w
_diffrn_radiation_type MoK\a
_diffrn_radiation_wavelength 0.71075
_diffrn_reflns_av_R_equivalents 0.0189
_diffrn_reflns_av_unetI/netI 0.0172
_diffrn_reflns_Laue_measured_fraction_full 0.998
_diffrn_reflns_Laue_measured_fraction_max 0.995
_diffrn_reflns_limit_h_max 21
_diffrn_reflns_limit_h_min -19
_diffrn_reflns_limit_k_max 20
_diffrn_reflns_limit_k_min -21
_diffrn_reflns_limit_l_max 14
_diffrn_reflns_limit_l_min -14
_diffrn_reflns_number 26116
_diffrn_reflns_point_group_measured_fraction_full 0.998
_diffrn_reflns_point_group_measured_fraction_max 0.995
_diffrn_reflns_theta_full 25.242
_diffrn_reflns_theta_max 27.498
_diffrn_reflns_theta_min 2.347
_exptl_absorpt_coefficient_mu 0.655
_exptl_absorpt_correction_T_max 0.961
_exptl_absorpt_correction_T_min 0.892
_exptl_absorpt_correction_type multi-scan
_exptl_absorpt_process_details
;
CrysAlisPro 1.171.38.43 (Rigaku Oxford Diffraction, 2015)
Empirical absorption correction using spherical harmonics,
 implemented in SCALE3 ABSPACK scaling algorithm.
;
_exptl_crystal_colour yellow
_exptl_crystal_density_diffrn 1.813
_exptl_crystal_description needle
_exptl_crystal_F_000 1704
_exptl_crystal_size_max 0.090
_exptl_crystal_size_mid 0.070
_exptl_crystal_size_min 0.060
_refine_diff_density_max 2.007
_refine_diff_density_min -2.172
_refine_diff_density_rms 0.159
_refine_ls_extinction_method none
_refine_ls_goodness_of_fit_ref 1.060
_refine_ls_hydrogen_treatment constr
_refine_ls_matrix_type full
_refine_ls_number_parameters 478
_refine_ls_number_reflns 7145
_refine_ls_number_restraints 0
_refine_ls_restrained_S_all 1.060
_refine_ls_R_factor_all 0.0632
_refine_ls_R_factor_gt 0.0591
_refine_ls_shift/su_max 0.001
_refine_ls_shift/su_mean 0.000
_refine_ls_structure_factor_coef Fsqd
_refine_ls_weighting_details 'w=1/[\s^2^(Fo^2^)+(0.0727P)^2^+22.4749P] where P=(Fo^2^+2Fc^2^)/3'
_refine_ls_weighting_scheme calc
_refine_ls_wR_factor_gt 0.1592
_refine_ls_wR_factor_ref 0.1624
_reflns_Friedel_coverage 0.000
_reflns_number_gt 6565
_reflns_number_total 7145
_reflns_threshold_expression 'I > 2\s(I)'
_cod_data_source_file c7dt00312a2.cif
_cod_data_source_block SHELXT_a
_cod_depositor_comments 'Adding full bibliography for 7042254--7042257.cif.'
_cod_database_code 7042255
_shelx_shelxl_version_number 2016/4
_shelx_space_group_comment
;
The symmetry employed for this shelxl refinement is uniquely defined
by the following loop, which should always be used as a source of
symmetry information in preference to the above space-group names.
They are only intended as comments.
;

loop_
_space_group_symop_operation_xyz
'x, y, z'
'-x, y+1/2, -z+1/2'
'-x, -y, -z'
'x, -y-1/2, z-1/2'

loop_
_atom_site_label
_atom_site_type_symbol
_atom_site_fract_x
_atom_site_fract_y
_atom_site_fract_z
_atom_site_U_iso_or_equiv
_atom_site_adp_type
_atom_site_occupancy
_atom_site_site_symmetry_order
_atom_site_calc_flag
_atom_site_refinement_flags_posn
_atom_site_refinement_flags_adp
C1 C 0.3878(3) 0.4092(3) 0.8679(4) 0.0201(8) Uani 1 1 d . .
H1 H 0.391527 0.367656 0.814083 0.024 Uiso 1 1 calc R U
C2 C 0.4348(3) 0.4057(3) 0.9804(4) 0.0229(9) Uani 1 1 d . .
H2 H 0.470463 0.363073 1.001841 0.028 Uiso 1 1 calc R U
C3 C 0.4278(3) 0.4670(3) 1.0611(4) 0.0252(9) Uani 1 1 d . .
H3 H 0.457052 0.464553 1.138735 0.030 Uiso 1 1 calc R U
C4 C 0.3771(3) 0.5319(3) 1.0258(4) 0.0229(9) Uani 1 1 d . .
H4 H 0.372415 0.573678 1.078754 0.028 Uiso 1 1 calc R U
C5 C 0.3331(3) 0.5333(2) 0.9090(4) 0.0179(8) Uani 1 1 d . .
C6 C 0.2837(3) 0.6017(3) 0.8589(4) 0.0188(8) Uani 1 1 d . .
C7 C 0.2914(3) 0.6777(3) 0.9116(4) 0.0229(9) Uani 1 1 d . .
H7 H 0.323224 0.684624 0.986801 0.028 Uiso 1 1 calc R U
C8 C 0.2520(3) 0.7426(3) 0.8527(4) 0.0243(9) Uani 1 1 d . .
H8 H 0.257414 0.793827 0.887087 0.029 Uiso 1 1 calc R U
C9 C 0.2036(3) 0.7310(3) 0.7407(4) 0.0210(9) Uani 1 1 d . .
C10 C 0.1934(3) 0.6523(2) 0.6929(4) 0.0173(8) Uani 1 1 d . .
C11 C 0.1357(3) 0.6373(3) 0.5780(4) 0.0206(8) Uani 1 1 d . .
H11 H 0.090202 0.606923 0.595206 0.025 Uiso 1 1 calc R U
H11A H 0.162159 0.604134 0.526508 0.025 Uiso 1 1 calc R U
C12 C 0.1053(3) 0.7135(3) 0.5116(4) 0.0202(8) Uani 1 1 d . .
C13 C 0.1220(3) 0.7897(3) 0.5631(4) 0.0211(8) Uani 1 1 d . .
C14 C 0.0948(3) 0.8596(3) 0.4996(4) 0.0232(9) Uani 1 1 d . .
H14 H 0.106196 0.910221 0.534477 0.028 Uiso 1 1 calc R U
C15 C 0.0509(3) 0.8537(3) 0.3850(4) 0.0253(9) Uani 1 1 d . .
H15 H 0.032962 0.900406 0.342627 0.030 Uiso 1 1 calc R U
C16 C 0.0334(3) 0.7787(3) 0.3327(4) 0.0264(9) Uani 1 1 d . .
H16 H 0.003595 0.774769 0.255531 0.032 Uiso 1 1 calc R U
C17 C 0.0608(3) 0.7090(3) 0.3963(4) 0.0233(9) Uani 1 1 d . .
H17 H 0.049045 0.658572 0.360999 0.028 Uiso 1 1 calc R U
C18 C 0.1399(3) 0.4359(3) 0.8846(4) 0.0233(9) Uani 1 1 d . .
H18 H 0.138264 0.491749 0.894066 0.028 Uiso 1 1 calc R U
C19 C 0.1007(3) 0.3874(3) 0.9543(4) 0.0277(10) Uani 1 1 d . .
H19 H 0.073501 0.410323 1.009840 0.033 Uiso 1 1 calc R U
C20 C 0.1026(3) 0.3048(3) 0.9404(4) 0.0272(10) Uani 1 1 d . .
H20 H 0.075323 0.271229 0.985006 0.033 Uiso 1 1 calc R U
C21 C 0.1455(3) 0.2720(3) 0.8590(4) 0.0235(9) Uani 1 1 d . .
H21 H 0.148277 0.216215 0.849729 0.028 Uiso 1 1 calc R U
C22 C 0.1841(3) 0.3232(3) 0.7922(4) 0.0191(8) Uani 1 1 d . .
C23 C 0.2329(3) 0.2951(3) 0.7049(4) 0.0199(8) Uani 1 1 d . .
C24 C 0.2505(3) 0.2158(3) 0.6815(5) 0.0279(10) Uani 1 1 d . .
H24 H 0.230352 0.173105 0.720291 0.033 Uiso 1 1 calc R U
C25 C 0.2994(3) 0.2019(3) 0.5976(5) 0.0354(12) Uani 1 1 d . .
H25 H 0.311484 0.148905 0.579528 0.043 Uiso 1 1 calc R U
C26 C 0.3302(3) 0.2650(3) 0.5411(5) 0.0310(11) Uani 1 1 d . .
H26 H 0.363461 0.254988 0.486373 0.037 Uiso 1 1 calc R U
C27 C 0.3107(3) 0.3436(3) 0.5672(4) 0.0217(9) Uani 1 1 d . .
C28 C 0.3395(3) 0.4194(3) 0.5198(4) 0.0206(8) Uani 1 1 d . .
C29 C 0.3897(3) 0.4209(3) 0.4369(4) 0.0279(10) Uani 1 1 d . .
H29 H 0.406309 0.372930 0.406144 0.033 Uiso 1 1 calc R U
C30 C 0.4146(3) 0.4946(4) 0.4006(5) 0.0323(11) Uani 1 1 d . .
H30 H 0.448356 0.496597 0.344904 0.039 Uiso 1 1 calc R U
C31 C 0.3897(3) 0.5655(3) 0.4466(4) 0.0298(10) Uani 1 1 d . .
H31 H 0.405935 0.615573 0.422308 0.036 Uiso 1 1 calc R U
C32 C 0.3398(3) 0.5597(3) 0.5302(4) 0.0234(9) Uani 1 1 d . .
H32 H 0.323493 0.607103 0.562841 0.028 Uiso 1 1 calc R U
C33 C 0.1423(3) 0.4610(2) 0.5744(4) 0.0205(8) Uani 1 1 d . .
RU1 Ru 0.23889(2) 0.46849(2) 0.68760(3) 0.01468(12) Uani 1 1 d . .
P1 P 0.53663(12) 0.23455(12) 0.78841(18) 0.0527(4) Uani 1 1 d . .
F1 F 0.18862(19) 0.94063(16) 0.8269(3) 0.0306(6) Uani 1 1 d . .
F2 F 0.1828(2) 1.07759(17) 0.8350(3) 0.0360(7) Uani 1 1 d . .
F3 F 0.2119(2) 1.0155(2) 0.6702(3) 0.0420(8) Uani 1 1 d . .
F4 F 0.0865(2) 1.0067(2) 0.7098(3) 0.0459(8) Uani 1 1 d . .
O1 O 0.0821(2) 0.4475(2) 0.5147(3) 0.0288(7) Uani 1 1 d . .
N1 N 0.3143(2) 0.4891(2) 0.5653(3) 0.0195(7) Uani 1 1 d . .
N2 N 0.2621(2) 0.3558(2) 0.6468(3) 0.0179(7) Uani 1 1 d . .
N3 N 0.1800(2) 0.4054(2) 0.8042(3) 0.0183(7) Uani 1 1 d . .
N4 N 0.3365(2) 0.4708(2) 0.8330(3) 0.0165(7) Uani 1 1 d . .
N5 N 0.2342(2) 0.5891(2) 0.7504(3) 0.0162(7) Uani 1 1 d . .
N6 N 0.1673(3) 0.7957(2) 0.6778(4) 0.0244(8) Uani 1 1 d . .
H6 H 0.172732 0.842657 0.711064 0.029 Uiso 1 1 calc R U
F5 F 0.5320(3) 0.1442(4) 0.7675(6) 0.101(2) Uani 1 1 d . .
F6 F 0.6209(4) 0.2372(4) 0.8342(5) 0.107(3) Uani 1 1 d . .
F7 F 0.5377(4) 0.3292(4) 0.7831(9) 0.131(3) Uani 1 1 d . .
F8 F 0.5317(5) 0.2467(6) 0.6568(6) 0.156(4) Uani 1 1 d . .
F9 F 0.4504(4) 0.2385(3) 0.7955(10) 0.147(4) Uani 1 1 d . .
B1 B 0.1664(4) 1.0108(3) 0.7600(5) 0.0265(11) Uani 1 1 d . .
F10 F 0.5347(6) 0.2320(4) 0.9260(7) 0.119(3) Uani 1 1 d . .

loop_
_atom_site_aniso_label
_atom_site_aniso_U_11
_atom_site_aniso_U_22
_atom_site_aniso_U_33
_atom_site_aniso_U_23
_atom_site_aniso_U_13
_atom_site_aniso_U_12
C1 0.022(2) 0.0161(19) 0.023(2) 0.0015(16) 0.0068(16) -0.0019(16)
C2 0.021(2) 0.019(2) 0.028(2) 0.0071(17) 0.0031(17) -0.0012(16)
C3 0.026(2) 0.028(2) 0.020(2) 0.0059(17) 0.0003(17) -0.0035(18)
C4 0.027(2) 0.024(2) 0.019(2) -0.0019(16) 0.0061(17) -0.0023(17)
C5 0.0194(19) 0.0174(19) 0.0179(19) 0.0002(15) 0.0064(16) -0.0027(15)
C6 0.023(2) 0.0172(19) 0.0180(19) -0.0024(16) 0.0072(16) -0.0001(16)
C7 0.029(2) 0.020(2) 0.020(2) -0.0054(17) 0.0042(17) -0.0012(17)
C8 0.034(2) 0.016(2) 0.023(2) -0.0070(17) 0.0046(18) 0.0000(17)
C9 0.030(2) 0.0140(19) 0.020(2) -0.0024(16) 0.0068(17) 0.0015(16)
C10 0.022(2) 0.0122(18) 0.0184(19) -0.0013(15) 0.0062(16) 0.0004(15)
C11 0.027(2) 0.0132(18) 0.021(2) -0.0026(16) 0.0022(17) 0.0007(16)
C12 0.021(2) 0.017(2) 0.024(2) 0.0012(16) 0.0073(16) 0.0014(16)
C13 0.025(2) 0.017(2) 0.023(2) 0.0003(16) 0.0078(17) 0.0020(16)
C14 0.026(2) 0.016(2) 0.029(2) 0.0021(17) 0.0089(18) 0.0014(16)
C15 0.025(2) 0.022(2) 0.030(2) 0.0082(18) 0.0079(18) 0.0044(17)
C16 0.025(2) 0.028(2) 0.025(2) 0.0034(19) 0.0018(18) 0.0010(18)
C17 0.024(2) 0.020(2) 0.026(2) -0.0008(17) 0.0026(17) -0.0001(17)
C18 0.028(2) 0.018(2) 0.025(2) -0.0066(17) 0.0096(18) -0.0035(17)
C19 0.030(2) 0.027(2) 0.029(2) -0.0068(19) 0.015(2) -0.0059(19)
C20 0.031(2) 0.025(2) 0.027(2) -0.0012(18) 0.0110(19) -0.0110(19)
C21 0.028(2) 0.0150(19) 0.028(2) -0.0019(17) 0.0059(18) -0.0043(17)
C22 0.023(2) 0.0129(18) 0.021(2) -0.0034(15) 0.0034(16) -0.0017(15)
C23 0.023(2) 0.0141(19) 0.023(2) -0.0036(16) 0.0031(16) -0.0014(15)
C24 0.036(3) 0.015(2) 0.035(3) -0.0040(18) 0.011(2) 0.0004(18)
C25 0.045(3) 0.017(2) 0.049(3) -0.010(2) 0.020(3) 0.004(2)
C26 0.037(3) 0.025(2) 0.035(3) -0.011(2) 0.017(2) 0.001(2)
C27 0.026(2) 0.020(2) 0.019(2) -0.0053(16) 0.0046(17) 0.0008(17)
C28 0.022(2) 0.023(2) 0.0170(19) -0.0022(16) 0.0031(16) 0.0012(16)
C29 0.030(2) 0.033(3) 0.023(2) -0.0052(19) 0.0090(19) 0.004(2)
C30 0.031(3) 0.046(3) 0.024(2) 0.002(2) 0.014(2) 0.001(2)
C31 0.032(2) 0.032(3) 0.027(2) 0.011(2) 0.009(2) 0.002(2)
C32 0.025(2) 0.022(2) 0.024(2) 0.0041(17) 0.0071(17) 0.0034(17)
C33 0.026(2) 0.0130(18) 0.023(2) -0.0024(16) 0.0058(17) 0.0013(16)
RU1 0.01948(18) 0.01027(17) 0.01489(18) -0.00184(11) 0.00472(12) 0.00091(11)
P1 0.0535(10) 0.0554(11) 0.0502(10) -0.0079(8) 0.0119(8) -0.0058(8)
F1 0.0467(17) 0.0149(12) 0.0266(14) 0.0026(11) -0.0023(12) 0.0028(12)
F2 0.062(2) 0.0142(13) 0.0329(16) -0.0026(11) 0.0120(14) -0.0022(13)
F3 0.063(2) 0.0359(17) 0.0310(16) 0.0005(14) 0.0186(15) 0.0014(16)
F4 0.0428(19) 0.0423(19) 0.047(2) 0.0013(16) -0.0057(16) 0.0115(16)
O1 0.0264(17) 0.0240(16) 0.0330(18) -0.0052(14) -0.0027(14) -0.0019(14)
N1 0.0243(18) 0.0201(17) 0.0145(16) 0.0003(14) 0.0049(14) 0.0034(14)
N2 0.0215(17) 0.0135(16) 0.0188(17) -0.0038(13) 0.0042(14) 0.0016(13)
N3 0.0231(17) 0.0133(16) 0.0193(17) -0.0037(13) 0.0064(14) -0.0023(13)
N4 0.0196(17) 0.0133(16) 0.0175(16) 0.0019(13) 0.0055(13) -0.0009(13)
N5 0.0211(17) 0.0109(15) 0.0177(16) -0.0019(13) 0.0064(13) -0.0003(13)
N6 0.038(2) 0.0108(16) 0.0236(19) -0.0021(14) 0.0031(16) 0.0027(15)
F5 0.054(3) 0.092(4) 0.158(6) -0.093(4) 0.019(3) -0.015(3)
F6 0.116(5) 0.087(4) 0.088(4) 0.021(3) -0.062(4) -0.060(4)
F7 0.108(5) 0.060(3) 0.251(10) 0.042(5) 0.099(6) 0.010(3)
F8 0.140(6) 0.251(11) 0.060(3) 0.064(5) -0.028(4) -0.112(7)
F9 0.090(4) 0.036(3) 0.351(13) 0.036(4) 0.135(6) 0.012(3)
B1 0.042(3) 0.014(2) 0.022(2) 0.0006(19) 0.002(2) 0.002(2)
F10 0.170(7) 0.106(5) 0.101(5) -0.023(4) 0.076(5) -0.023(5)

loop_
_atom_type_symbol
_atom_type_description
_atom_type_scat_dispersion_real
_atom_type_scat_dispersion_imag
_atom_type_scat_source
C C 0.0033 0.0016 'International Tables Vol C Tables 4.2.6.8 and 6.1.1.4'
H H 0.0000 0.0000 'International Tables Vol C Tables 4.2.6.8 and 6.1.1.4'
B B 0.0013 0.0007 'International Tables Vol C Tables 4.2.6.8 and 6.1.1.4'
F F 0.0171 0.0103 'International Tables Vol C Tables 4.2.6.8 and 6.1.1.4'
N N 0.0061 0.0033 'International Tables Vol C Tables 4.2.6.8 and 6.1.1.4'
O O 0.0106 0.0060 'International Tables Vol C Tables 4.2.6.8 and 6.1.1.4'
P P 0.1023 0.0942 'International Tables Vol C Tables 4.2.6.8 and 6.1.1.4'
Ru Ru -1.2594 0.8363 'International Tables Vol C Tables 4.2.6.8 and 6.1.1.4'

loop_
_geom_angle_atom_site_label_1
_geom_angle_atom_site_label_2
_geom_angle_atom_site_label_3
_geom_angle
N4 C1 C2 122.3(4)
N4 C1 H1 118.8
C2 C1 H1 118.8
C1 C2 C3 118.6(4)
C1 C2 H2 120.7
C3 C2 H2 120.7
C4 C3 C2 119.8(4)
C4 C3 H3 120.1
C2 C3 H3 120.1
C3 C4 C5 118.7(4)
C3 C4 H4 120.6
C5 C4 H4 120.6
N4 C5 C4 121.1(4)
N4 C5 C6 115.5(4)
C4 C5 C6 123.4(4)
N5 C6 C7 121.2(4)
N5 C6 C5 116.4(4)
C7 C6 C5 122.1(4)
C8 C7 C6 119.9(4)
C8 C7 H7 120.0
C6 C7 H7 120.0
C7 C8 C9 119.3(4)
C7 C8 H8 120.3
C9 C8 H8 120.3
N6 C9 C8 120.1(4)
N6 C9 C10 120.6(4)
C8 C9 C10 119.3(4)
N5 C10 C9 120.8(4)
N5 C10 C11 119.0(4)
C9 C10 C11 120.2(4)
C10 C11 C12 113.9(4)
C10 C11 H11 108.8
C12 C11 H11 108.8
C10 C11 H11A 108.8
C12 C11 H11A 108.8
H11 C11 H11A 107.7
C17 C12 C13 118.5(4)
C17 C12 C11 120.2(4)
C13 C12 C11 121.2(4)
N6 C13 C14 119.9(4)
N6 C13 C12 119.5(4)
C14 C13 C12 120.5(4)
C15 C14 C13 119.9(4)
C15 C14 H14 120.0
C13 C14 H14 120.0
C14 C15 C16 120.3(4)
C14 C15 H15 119.8
C16 C15 H15 119.8
C15 C16 C17 119.5(4)
C15 C16 H16 120.2
C17 C16 H16 120.2
C12 C17 C16 121.1(4)
C12 C17 H17 119.4
C16 C17 H17 119.4
N3 C18 C19 122.4(4)
N3 C18 H18 118.8
C19 C18 H18 118.8
C20 C19 C18 119.1(4)
C20 C19 H19 120.4
C18 C19 H19 120.4
C19 C20 C21 119.3(4)
C19 C20 H20 120.4
C21 C20 H20 120.4
C22 C21 C20 119.3(4)
C22 C21 H21 120.4
C20 C21 H21 120.4
N3 C22 C21 121.0(4)
N3 C22 C23 115.0(4)
C21 C22 C23 124.0(4)
N2 C23 C24 120.0(4)
N2 C23 C22 113.5(4)
C24 C23 C22 126.5(4)
C23 C24 C25 117.8(5)
C23 C24 H24 121.1
C25 C24 H24 121.1
C26 C25 C24 121.3(4)
C26 C25 H25 119.4
C24 C25 H25 119.4
C25 C26 C27 118.9(4)
C25 C26 H26 120.5
C27 C26 H26 120.5
N2 C27 C26 118.9(4)
N2 C27 C28 113.7(4)
C26 C27 C28 127.3(4)
N1 C28 C29 121.3(4)
N1 C28 C27 115.3(4)
C29 C28 C27 123.3(4)
C30 C29 C28 118.8(5)
C30 C29 H29 120.6
C28 C29 H29 120.6
C29 C30 C31 120.3(4)
C29 C30 H30 119.8
C31 C30 H30 119.8
C30 C31 C32 118.0(5)
C30 C31 H31 121.0
C32 C31 H31 121.0
N1 C32 C31 122.6(5)
N1 C32 H32 118.7
C31 C32 H32 118.7
O1 C33 RU1 170.8(4)
C33 RU1 N2 87.85(16)
C33 RU1 N3 86.85(17)
N2 RU1 N3 79.53(14)
C33 RU1 N1 96.64(17)
N2 RU1 N1 79.86(15)
N3 RU1 N1 158.94(14)
C33 RU1 N4 171.35(16)
N2 RU1 N4 92.34(14)
N3 RU1 N4 84.68(14)
N1 RU1 N4 91.90(14)
C33 RU1 N5 102.08(16)
N2 RU1 N5 170.03(14)
N3 RU1 N5 101.66(13)
N1 RU1 N5 97.91(14)
N4 RU1 N5 77.98(13)
F6 P1 F9 155.5(6)
F6 P1 F8 103.1(4)
F9 P1 F8 100.2(6)
F6 P1 F5 96.1(3)
F9 P1 F5 91.7(3)
F8 P1 F5 89.0(5)
F6 P1 F7 88.0(4)
F9 P1 F7 88.7(3)
F8 P1 F7 80.0(5)
F5 P1 F7 168.9(5)
F6 P1 F10 80.9(4)
F9 P1 F10 75.1(5)
F8 P1 F10 172.5(6)
F5 P1 F10 96.9(4)
F7 P1 F10 93.9(5)
C32 N1 C28 118.9(4)
C32 N1 RU1 128.1(3)
C28 N1 RU1 112.9(3)
C23 N2 C27 123.0(4)
C23 N2 RU1 118.7(3)
C27 N2 RU1 118.2(3)
C18 N3 C22 119.0(4)
C18 N3 RU1 127.9(3)
C22 N3 RU1 113.2(3)
C1 N4 C5 119.2(4)
C1 N4 RU1 125.7(3)
C5 N4 RU1 113.3(3)
C10 N5 C6 119.3(3)
C10 N5 RU1 127.6(3)
C6 N5 RU1 113.0(3)
C9 N6 C13 123.5(4)
C9 N6 H6 118.3
C13 N6 H6 118.3
F4 B1 F2 111.3(4)
F4 B1 F3 109.6(4)
F2 B1 F3 109.4(4)
F4 B1 F1 109.3(4)
F2 B1 F1 108.7(4)
F3 B1 F1 108.4(4)

loop_
_geom_bond_atom_site_label_1
_geom_bond_atom_site_label_2
_geom_bond_distance
C1 N4 1.349(5)
C1 C2 1.377(6)
C1 H1 0.9300
C2 C3 1.387(7)
C2 H2 0.9300
C3 C4 1.384(7)
C3 H3 0.9300
C4 C5 1.398(6)
C4 H4 0.9300
C5 N4 1.354(5)
C5 C6 1.458(6)
C6 N5 1.373(6)
C6 C7 1.387(6)
C7 C8 1.369(7)
C7 H7 0.9300
C8 C9 1.394(6)
C8 H8 0.9300
C9 N6 1.367(6)
C9 C10 1.407(6)
C10 N5 1.352(5)
C10 C11 1.499(6)
C11 C12 1.508(6)
C11 H11 0.9700
C11 H11A 0.9700
C12 C17 1.388(6)
C12 C13 1.395(6)
C13 N6 1.389(6)
C13 C14 1.394(6)
C14 C15 1.379(7)
C14 H14 0.9300
C15 C16 1.382(7)
C15 H15 0.9300
C16 C17 1.392(7)
C16 H16 0.9300
C17 H17 0.9300
C18 N3 1.336(6)
C18 C19 1.380(7)
C18 H18 0.9300
C19 C20 1.374(7)
C19 H19 0.9300
C20 C21 1.390(7)
C20 H20 0.9300
C21 C22 1.380(6)
C21 H21 0.9300
C22 N3 1.368(5)
C22 C23 1.480(6)
C23 N2 1.344(6)
C23 C24 1.381(6)
C24 C25 1.394(7)
C24 H24 0.9300
C25 C26 1.377(8)
C25 H25 0.9300
C26 C27 1.386(6)
C26 H26 0.9300
C27 N2 1.348(6)
C27 C28 1.481(6)
C28 N1 1.364(6)
C28 C29 1.383(6)
C29 C30 1.376(8)
C29 H29 0.9300
C30 C31 1.380(8)
C30 H30 0.9300
C31 C32 1.389(6)
C31 H31 0.9300
C32 N1 1.330(6)
C32 H32 0.9300
C33 O1 1.137(6)
C33 RU1 1.888(5)
RU1 N2 1.975(3)
RU1 N3 2.082(4)
RU1 N1 2.085(4)
RU1 N4 2.110(4)
RU1 N5 2.122(3)
P1 F6 1.425(6)
P1 F9 1.479(6)
P1 F8 1.498(6)
P1 F5 1.511(6)
P1 F7 1.565(6)
P1 F10 1.573(7)
F1 B1 1.399(6)
F2 B1 1.390(6)
F3 B1 1.393(7)
F4 B1 1.369(7)
N6 H6 0.8600

loop_
_geom_torsion_atom_site_label_1
_geom_torsion_atom_site_label_2
_geom_torsion_atom_site_label_3
_geom_torsion_atom_site_label_4
_geom_torsion
N4 C1 C2 C3 1.3(7)
C1 C2 C3 C4 -3.0(7)
C2 C3 C4 C5 0.8(7)
C3 C4 C5 N4 3.3(7)
C3 C4 C5 C6 -174.3(4)
N4 C5 C6 N5 12.5(5)
C4 C5 C6 N5 -169.8(4)
N4 C5 C6 C7 -161.6(4)
C4 C5 C6 C7 16.1(7)
N5 C6 C7 C8 -3.0(7)
C5 C6 C7 C8 170.8(4)
C6 C7 C8 C9 0.9(7)
C7 C8 C9 N6 -176.5(4)
C7 C8 C9 C10 2.8(7)
N6 C9 C10 N5 174.7(4)
C8 C9 C10 N5 -4.6(7)
N6 C9 C10 C11 -6.3(7)
C8 C9 C10 C11 174.4(4)
N5 C10 C11 C12 -169.8(4)
C9 C10 C11 C12 11.3(6)
C10 C11 C12 C17 170.8(4)
C10 C11 C12 C13 -8.1(6)
C17 C12 C13 N6 -179.2(4)
C11 C12 C13 N6 -0.3(6)
C17 C12 C13 C14 -0.2(7)
C11 C12 C13 C14 178.7(4)
N6 C13 C14 C15 179.0(4)
C12 C13 C14 C15 0.0(7)
C13 C14 C15 C16 0.2(7)
C14 C15 C16 C17 -0.3(7)
C13 C12 C17 C16 0.2(7)
C11 C12 C17 C16 -178.7(4)
C15 C16 C17 C12 0.1(7)
N3 C18 C19 C20 -0.3(8)
C18 C19 C20 C21 1.7(8)
C19 C20 C21 C22 -1.3(7)
C20 C21 C22 N3 -0.6(7)
C20 C21 C22 C23 178.7(4)
N3 C22 C23 N2 -3.2(6)
C21 C22 C23 N2 177.5(4)
N3 C22 C23 C24 175.9(4)
C21 C22 C23 C24 -3.4(7)
N2 C23 C24 C25 0.6(7)
C22 C23 C24 C25 -178.4(5)
C23 C24 C25 C26 0.9(8)
C24 C25 C26 C27 -1.1(9)
C25 C26 C27 N2 -0.2(8)
C25 C26 C27 C28 177.7(5)
N2 C27 C28 N1 1.4(6)
C26 C27 C28 N1 -176.6(5)
N2 C27 C28 C29 -179.8(4)
C26 C27 C28 C29 2.2(8)
N1 C28 C29 C30 0.3(7)
C27 C28 C29 C30 -178.4(4)
C28 C29 C30 C31 0.0(8)
C29 C30 C31 C32 0.4(8)
C30 C31 C32 N1 -1.2(8)
C31 C32 N1 C28 1.5(7)
C31 C32 N1 RU1 -179.4(4)
C29 C28 N1 C32 -1.0(7)
C27 C28 N1 C32 177.8(4)
C29 C28 N1 RU1 179.7(3)
C27 C28 N1 RU1 -1.4(5)
C24 C23 N2 C27 -1.9(7)
C22 C23 N2 C27 177.2(4)
C24 C23 N2 RU1 -177.7(4)
C22 C23 N2 RU1 1.4(5)
C26 C27 N2 C23 1.7(7)
C28 C27 N2 C23 -176.5(4)
C26 C27 N2 RU1 177.5(4)
C28 C27 N2 RU1 -0.7(5)
C19 C18 N3 C22 -1.6(7)
C19 C18 N3 RU1 177.7(4)
C21 C22 N3 C18 2.0(7)
C23 C22 N3 C18 -177.3(4)
C21 C22 N3 RU1 -177.3(3)
C23 C22 N3 RU1 3.3(5)
C2 C1 N4 C5 2.8(6)
C2 C1 N4 RU1 -161.0(3)
C4 C5 N4 C1 -5.0(6)
C6 C5 N4 C1 172.7(4)
C4 C5 N4 RU1 160.7(3)
C6 C5 N4 RU1 -21.6(4)
C9 C10 N5 C6 2.5(6)
C11 C10 N5 C6 -176.5(4)
C9 C10 N5 RU1 -172.6(3)
C11 C10 N5 RU1 8.5(6)
C7 C6 N5 C10 1.3(6)
C5 C6 N5 C10 -172.8(4)
C7 C6 N5 RU1 177.1(3)
C5 C6 N5 RU1 2.9(5)
C8 C9 N6 C13 176.2(4)
C10 C9 N6 C13 -3.1(7)
C14 C13 N6 C9 -172.5(4)
C12 C13 N6 C9 6.5(7)
